data_3000412
loop_
_publ_author_name
'Wenbo Lv'

_journal_name_full 'To be published in MOLECULES'
_chemical_formula_sum 'C358 H2840 N180 O1152'
_space_group_name_Hall 'P 1'
_space_group_name_H-M_alt 'P 1'
_cell_angle_alpha 90.0000
_cell_angle_beta 90.0000
_cell_angle_gamma 90.0000
_cell_length_a 34.3500
_cell_length_b 34.3500
_cell_length_c 34.3500
_cell_volume 40530.338
_cod_database_code 3000412
_cod_hold_until_date 2023-02-07

loop_
_atom_site_label
_atom_site_fract_x
_atom_site_fract_y
_atom_site_fract_z
? ? ? ?
